data_2210529
loop_
_publ_author_name
'Wang, Chen-Yi'
'Guo, Ling-Xiang'
'Chen, Jian-Zhong'
'Xia, Ping'

_publ_section_title
;
 1-(2,4-Difluorophenyl)-3-(1<i>H</i>-1,2,4-triazol-1-yl)propan-1-one
;
_journal_coeditor_code BX2021
_journal_issue 10
_journal_name_full 'Acta Crystallographica Section E'
_journal_page_first o4331
_journal_page_last o4332
_journal_paper_doi 10.1107/S1600536806035215
_journal_volume 62
_journal_year 2006
_chemical_formula_iupac 'C11 H9 F2 N3 O'
_chemical_formula_moiety 'C11 H9 F2 N3 O'
_chemical_formula_sum 'C11 H9 F2 N3 O'
_chemical_formula_weight 237.21
_chemical_name_systematic
;
1-(2,4-Difluorophenyl)-3-(1H-1,2,4-triazol-1-yl)propan-1-one
;
_space_group_IT_number 2
_symmetry_cell_setting triclinic
_symmetry_space_group_name_Hall '-P 1'
_symmetry_space_group_name_H-M 'P -1'
_atom_sites_solution_hydrogens geom
_atom_sites_solution_primary direct
_atom_sites_solution_secondary difmap
_cell_angle_alpha 100.685(7)
_cell_angle_beta 90.650(8)
_cell_angle_gamma 110.307(7)
_cell_formula_units_Z 2
_cell_length_a 6.939(3)
_cell_length_b 7.743(4)
_cell_length_c 10.939(5)
_cell_measurement_reflns_used 1078
_cell_measurement_temperature 294(2)
_cell_measurement_theta_max 25.11
_cell_measurement_theta_min 2.86
_cell_volume 539.8(4)
_computing_cell_refinement 'SAINT (Bruker, 1999)'
_computing_data_collection 'SMART (Bruker, 1997)'
_computing_data_reduction SAINT
_computing_molecular_graphics 'SHELXTL (Bruker, 1999)'
_computing_publication_material SHELXTL
_computing_structure_refinement 'SHELXL97 (Sheldrick, 1997)'
_computing_structure_solution 'SHELXS97 (Sheldrick, 1997)'
_diffrn_ambient_temperature 294(2)
_diffrn_measured_fraction_theta_full 0.995
_diffrn_measured_fraction_theta_max 0.995
_diffrn_measurement_device_type 'Bruker SMART CCD area-detector'
_diffrn_measurement_method '\f and \w'
_diffrn_radiation_monochromator graphite
_diffrn_radiation_source 'fine-focus sealed tube'
_diffrn_radiation_type MoK\a
_diffrn_radiation_wavelength 0.71073
_diffrn_reflns_av_R_equivalents 0.0272
_diffrn_reflns_av_sigmaI/netI 0.0396
_diffrn_reflns_limit_h_max 7
_diffrn_reflns_limit_h_min -8
_diffrn_reflns_limit_k_max 9
_diffrn_reflns_limit_k_min -8
_diffrn_reflns_limit_l_max 12
_diffrn_reflns_limit_l_min -11
_diffrn_reflns_number 2748
_diffrn_reflns_theta_full 25.00
_diffrn_reflns_theta_max 25.00
_diffrn_reflns_theta_min 1.90
_exptl_absorpt_coefficient_mu 0.121
_exptl_absorpt_correction_T_max 0.9786
_exptl_absorpt_correction_T_min 0.9739
_exptl_absorpt_correction_type multi-scan
_exptl_absorpt_process_details '(SADABS; Sheldrick, 1997)'
_exptl_crystal_colour colourless
_exptl_crystal_density_diffrn 1.459
_exptl_crystal_density_method 'not measured'
_exptl_crystal_description block
_exptl_crystal_F_000 244
_exptl_crystal_size_max 0.22
_exptl_crystal_size_mid 0.20
_exptl_crystal_size_min 0.18
_refine_diff_density_max 0.148
_refine_diff_density_min -0.209
_refine_ls_extinction_method none
_refine_ls_goodness_of_fit_ref 1.033
_refine_ls_hydrogen_treatment constr
_refine_ls_matrix_type full
_refine_ls_number_parameters 154
_refine_ls_number_reflns 1897
_refine_ls_number_restraints 0
_refine_ls_restrained_S_all 1.033
_refine_ls_R_factor_all 0.0653
_refine_ls_R_factor_gt 0.0408
_refine_ls_shift/su_max 0.000
_refine_ls_shift/su_mean 0.000
_refine_ls_structure_factor_coef Fsqd
_refine_ls_weighting_details 'calc w = 1/[\s^2^(Fo^2^)+(0.0651P)^2^+0.0629P] where P=(Fo^2^+2Fc^2^)/3'
_refine_ls_weighting_scheme calc
_refine_ls_wR_factor_gt 0.1052
_refine_ls_wR_factor_ref 0.1256
_reflns_number_gt 1316
_reflns_number_total 1897
_reflns_threshold_expression I>2\s(I)
_cod_data_source_file bx2021.cif
_cod_data_source_block I
_cod_depositor_comments
;
The following automatic conversions were performed:
'_symmetry_cell_setting' value 'Triclinic' changed to 'triclinic'
according to '/home/saulius/struct/CIF-dictionaries/cif_core.dic'
dictionary named 'cif_core.dic' version 2.4.1 from 2010-06-29.

Automatic conversion script
Id: cif_fix_enum 1527 2010-12-29 10:47:43Z saulius 

The following automatic conversions were performed:

'_symmetry_cell_setting' value 'Triclinic' changed to 'triclinic'
according to /home/saulius/struct/CIF-dictionaries/cif_core.dic
dictionary named 'cif_core.dic' version 2.4.1 from 2010-06-29.

Automatic conversion script
Id: cif_fix_values 1715 2011-07-08 13:25:40Z adriana 
;
_cod_database_code 2210529
_cod_database_fobs_code 2210529

loop_
_symmetry_equiv_pos_as_xyz
'x, y, z'
'-x, -y, -z'

loop_
_atom_site_type_symbol
_atom_site_label
_atom_site_fract_x
_atom_site_fract_y
_atom_site_fract_z
_atom_site_U_iso_or_equiv
_atom_site_adp_type
_atom_site_calc_flag
_atom_site_refinement_flags
_atom_site_occupancy
F F1 1.0979(2) 0.8283(2) 0.25874(12) 0.0836(5) Uani d . 1
F F2 0.69642(18) 0.7072(2) 0.59045(12) 0.0820(5) Uani d . 1
O O1 1.1737(2) 0.6540(2) 0.78827(14) 0.0634(5) Uani d . 1
N N1 0.7466(2) 0.7335(2) 1.03285(15) 0.0457(4) Uani d . 1
N N2 0.6820(3) 0.8788(3) 1.03009(18) 0.0628(5) Uani d . 1
N N3 0.5215(3) 0.7153(3) 1.17180(16) 0.0583(5) Uani d . 1
C C1 1.2269(3) 0.7551(3) 0.55853(19) 0.0536(6) Uani d . 1
H H1 1.3393 0.7497 0.6027 0.064 Uiso calc R 1
C C2 1.2476(3) 0.7884(3) 0.4392(2) 0.0603(6) Uani d . 1
H H2 1.3719 0.8064 0.4030 0.072 Uiso calc R 1
C C3 1.0804(4) 0.7941(3) 0.37577(19) 0.0561(6) Uani d . 1
C C4 0.8948(3) 0.7666(3) 0.42434(19) 0.0577(6) Uani d . 1
H H4 0.7824 0.7693 0.3787 0.069 Uiso calc R 1
C C5 0.8814(3) 0.7349(3) 0.54373(19) 0.0499(5) Uani d . 1
C C6 1.0432(3) 0.7292(3) 0.61525(17) 0.0428(5) Uani d . 1
C C7 1.0369(3) 0.6947(3) 0.74592(18) 0.0443(5) Uani d . 1
C C8 0.8671(3) 0.7154(3) 0.82318(18) 0.0490(5) Uani d . 1
H H8A 0.7381 0.6172 0.7877 0.059 Uiso calc R 1
H H8B 0.8541 0.8356 0.8212 0.059 Uiso calc R 1
C C9 0.9066(3) 0.7037(3) 0.95630(19) 0.0517(5) Uani d . 1
H H9A 0.9124 0.5810 0.9586 0.062 Uiso calc R 1
H H9B 1.0391 0.7977 0.9904 0.062 Uiso calc R 1
C C10 0.5487(4) 0.8604(3) 1.1145(2) 0.0612(6) Uani d . 1
H H10 0.4772 0.9424 1.1337 0.073 Uiso calc R 1
C C11 0.6498(3) 0.6397(3) 1.11675(19) 0.0522(5) Uani d . 1
H H11 0.6695 0.5340 1.1347 0.063 Uiso calc R 1

loop_
_atom_site_aniso_label
_atom_site_aniso_U_11
_atom_site_aniso_U_22
_atom_site_aniso_U_33
_atom_site_aniso_U_12
_atom_site_aniso_U_13
_atom_site_aniso_U_23
F1 0.0919(11) 0.1147(12) 0.0499(8) 0.0371(9) 0.0187(7) 0.0288(8)
F2 0.0476(7) 0.1512(15) 0.0606(9) 0.0473(9) 0.0130(6) 0.0298(9)
O1 0.0668(10) 0.0854(12) 0.0583(10) 0.0496(9) 0.0095(8) 0.0196(8)
N1 0.0449(9) 0.0536(10) 0.0445(9) 0.0201(8) 0.0097(7) 0.0181(8)
N2 0.0702(12) 0.0604(12) 0.0748(13) 0.0348(10) 0.0296(10) 0.0308(10)
N3 0.0612(11) 0.0711(13) 0.0494(10) 0.0272(10) 0.0172(9) 0.0208(9)
C1 0.0436(11) 0.0660(14) 0.0544(13) 0.0246(10) 0.0071(10) 0.0097(10)
C2 0.0494(12) 0.0746(16) 0.0562(14) 0.0201(11) 0.0191(11) 0.0143(11)
C3 0.0648(14) 0.0603(14) 0.0428(12) 0.0213(11) 0.0119(10) 0.0103(10)
C4 0.0598(14) 0.0722(15) 0.0443(12) 0.0300(12) 0.0001(10) 0.0066(10)
C5 0.0410(11) 0.0622(14) 0.0479(12) 0.0220(10) 0.0093(9) 0.0068(10)
C6 0.0412(10) 0.0428(11) 0.0444(11) 0.0169(8) 0.0073(9) 0.0045(8)
C7 0.0436(11) 0.0416(11) 0.0488(12) 0.0176(9) 0.0047(9) 0.0072(9)
C8 0.0454(11) 0.0580(13) 0.0484(12) 0.0218(10) 0.0096(9) 0.0158(10)
C9 0.0494(11) 0.0629(13) 0.0523(12) 0.0275(10) 0.0108(10) 0.0192(10)
C10 0.0646(14) 0.0630(14) 0.0657(15) 0.0313(12) 0.0234(12) 0.0184(12)
C11 0.0569(12) 0.0604(13) 0.0455(12) 0.0229(11) 0.0061(10) 0.0211(10)

loop_
_atom_type_symbol
_atom_type_description
_atom_type_scat_dispersion_real
_atom_type_scat_dispersion_imag
_atom_type_scat_source
C C 0.0033 0.0016 'International Tables Vol C Tables 4.2.6.8 and 6.1.1.4'
H H 0.0000 0.0000 'International Tables Vol C Tables 4.2.6.8 and 6.1.1.4'
N N 0.0061 0.0033 'International Tables Vol C Tables 4.2.6.8 and 6.1.1.4'
O O 0.0106 0.0060 'International Tables Vol C Tables 4.2.6.8 and 6.1.1.4'
F F 0.0171 0.0103 'International Tables Vol C Tables 4.2.6.8 and 6.1.1.4'

loop_
_geom_angle_atom_site_label_1
_geom_angle_atom_site_label_2
_geom_angle_atom_site_label_3
_geom_angle
C11 N1 N2 109.16(17)
C11 N1 C9 129.11(18)
N2 N1 C9 121.65(15)
C10 N2 N1 102.32(16)
C11 N3 C10 101.58(17)
C2 C1 C6 122.2(2)
C2 C1 H1 118.9
C6 C1 H1 118.9
C3 C2 C1 117.95(19)
C3 C2 H2 121.0
C1 C2 H2 121.0
F1 C3 C4 117.9(2)
F1 C3 C2 118.94(19)
C4 C3 C2 123.2(2)
C3 C4 C5 116.9(2)
C3 C4 H4 121.6
C5 C4 H4 121.6
F2 C5 C4 116.24(18)
F2 C5 C6 119.93(18)
C4 C5 C6 123.84(19)
C5 C6 C1 115.97(18)
C5 C6 C7 126.00(17)
C1 C6 C7 118.02(17)
O1 C7 C8 120.79(18)
O1 C7 C6 118.90(17)
C8 C7 C6 120.29(17)
C7 C8 C9 111.67(17)
C7 C8 H8A 109.3
C9 C8 H8A 109.3
C7 C8 H8B 109.3
C9 C8 H8B 109.3
H8A C8 H8B 107.9
N1 C9 C8 111.59(16)
N1 C9 H9A 109.3
C8 C9 H9A 109.3
N1 C9 H9B 109.3
C8 C9 H9B 109.3
H9A C9 H9B 108.0
N2 C10 N3 115.6(2)
N2 C10 H10 122.2
N3 C10 H10 122.2
N3 C11 N1 111.30(19)
N3 C11 H11 124.4
N1 C11 H11 124.4

loop_
_geom_bond_atom_site_label_1
_geom_bond_atom_site_label_2
_geom_bond_distance
F1 C3 1.353(2)
F2 C5 1.349(2)
O1 C7 1.212(2)
N1 C11 1.320(3)
N1 N2 1.352(2)
N1 C9 1.455(3)
N2 C10 1.306(3)
N3 C11 1.319(3)
N3 C10 1.345(3)
C1 C2 1.376(3)
C1 C6 1.391(3)
C1 H1 0.9300
C2 C3 1.363(3)
C2 H2 0.9300
C3 C4 1.361(3)
C4 C5 1.371(3)
C4 H4 0.9300
C5 C6 1.379(3)
C6 C7 1.500(3)
C7 C8 1.493(3)
C8 C9 1.504(3)
C8 H8A 0.9700
C8 H8B 0.9700
C9 H9A 0.9700
C9 H9B 0.9700
C10 H10 0.9300
C11 H11 0.9300

loop_
_geom_hbond_atom_site_label_D
_geom_hbond_atom_site_label_H
_geom_hbond_atom_site_label_A
_geom_hbond_site_symmetry_A
_geom_hbond_distance_DH
_geom_hbond_distance_HA
_geom_hbond_distance_DA
_geom_hbond_angle_DHA
_geom_hbond_publ_flag
C11 H11 O1 2_767 0.93 2.355 3.245(3) 160.3(2) no

loop_
_geom_torsion_atom_site_label_1
_geom_torsion_atom_site_label_2
_geom_torsion_atom_site_label_3
_geom_torsion_atom_site_label_4
_geom_torsion
C11 N1 N2 C10 0.0(2)
C9 N1 N2 C10 -177.00(19)
C6 C1 C2 C3 -0.5(3)
C1 C2 C3 F1 179.41(19)
C1 C2 C3 C4 -0.7(4)
F1 C3 C4 C5 -179.10(19)
C2 C3 C4 C5 1.0(3)
C3 C4 C5 F2 -179.74(18)
C3 C4 C5 C6 -0.1(3)
F2 C5 C6 C1 178.62(18)
C4 C5 C6 C1 -1.0(3)
F2 C5 C6 C7 -0.3(3)
C4 C5 C6 C7 -179.90(19)
C2 C1 C6 C5 1.3(3)
C2 C1 C6 C7 -179.68(19)
C5 C6 C7 O1 164.5(2)
C1 C6 C7 O1 -14.4(3)
C5 C6 C7 C8 -17.0(3)
C1 C6 C7 C8 164.08(18)
O1 C7 C8 C9 7.1(3)
C6 C7 C8 C9 -171.35(17)
C11 N1 C9 C8 135.7(2)
N2 N1 C9 C8 -47.9(3)
C7 C8 C9 N1 177.03(16)
N1 N2 C10 N3 0.0(3)
C11 N3 C10 N2 -0.1(3)
C10 N3 C11 N1 0.1(2)
N2 N1 C11 N3 -0.1(3)
C9 N1 C11 N3 176.66(18)

loop_
_cod_related_entry_id
_cod_related_entry_database
_cod_related_entry_code
1 ChemSpider 21127297
